data_4317708
loop_
_publ_author_name
'Pinghua Ge'
'Arnold L. Rheingold'
'Charles G. Riordan'

_publ_section_title
;
 Nickel Complexes of Bidentate [S2] and [SN] Borato Ligands
;
_journal_name_full 'Inorganic Chemistry'
_journal_page_first 1383
_journal_page_last 1390
_journal_paper_doi 10.1021/ic010966r
_journal_volume 41
_journal_year 2002
_chemical_formula_sum 'C27 H39 N6 S3'
_chemical_formula_weight 543.82
_chemical_name_systematic
;
  ?
;
_space_group_IT_number 19
_symmetry_cell_setting orthorhombic
_symmetry_space_group_name_Hall 'P 2ac 2ab'
_symmetry_space_group_name_H-M 'P 21 21 21'
_atom_sites_solution_hydrogens geom
_atom_sites_solution_primary direct
_atom_sites_solution_secondary difmap
_audit_creation_method SHELXL-97
_cell_angle_alpha 90.00
_cell_angle_beta 90.00
_cell_angle_gamma 90.00
_cell_formula_units_Z 4
_cell_length_a 9.0299(2)
_cell_length_b 13.4992(2)
_cell_length_c 23.3524(2)
_cell_measurement_reflns_used 6215
_cell_measurement_temperature 173(2)
_cell_measurement_theta_max 25.0
_cell_measurement_theta_min 2.0
_cell_volume 2846.57(8)
_computing_cell_refinement 'Bruker SMART'
_computing_data_collection 'Bruker SMART'
_computing_data_reduction 'Bruker SHELXTL'
_computing_molecular_graphics 'Bruker SHELXTL'
_computing_publication_material 'Bruker SHELXTL'
_computing_structure_refinement 'SHELXL-97 (Sheldrick, 1997)'
_computing_structure_solution 'SHELXS-97 (Sheldrick, 1990)'
_diffrn_ambient_temperature 173(2)
_diffrn_measured_fraction_theta_full 0.991
_diffrn_measured_fraction_theta_max 0.991
_diffrn_measurement_device_type 'CCD area detector'
_diffrn_measurement_method 'phi and omega scans'
_diffrn_radiation_monochromator graphite
_diffrn_radiation_source 'fine-focus sealed tube'
_diffrn_radiation_type MoK\a
_diffrn_radiation_wavelength 0.71073
_diffrn_reflns_av_R_equivalents 0.0385
_diffrn_reflns_av_sigmaI/netI 0.0444
_diffrn_reflns_limit_h_max 10
_diffrn_reflns_limit_h_min -10
_diffrn_reflns_limit_k_max 15
_diffrn_reflns_limit_k_min -15
_diffrn_reflns_limit_l_max 25
_diffrn_reflns_limit_l_min -27
_diffrn_reflns_number 11479
_diffrn_reflns_theta_full 25.00
_diffrn_reflns_theta_max 25.00
_diffrn_reflns_theta_min 1.74
_exptl_absorpt_coefficient_mu 0.288
_exptl_absorpt_correction_T_max 0.9858
_exptl_absorpt_correction_T_min 0.9186
_exptl_absorpt_correction_type none
_exptl_crystal_colour Colorless
_exptl_crystal_density_diffrn 1.269
_exptl_crystal_density_method 'not measured'
_exptl_crystal_description Rod
_exptl_crystal_F_000 1164
_exptl_crystal_size_max 0.30
_exptl_crystal_size_mid 0.05
_exptl_crystal_size_min 0.05
_refine_diff_density_max 0.221
_refine_diff_density_min -0.273
_refine_diff_density_rms 0.055
_refine_ls_abs_structure_details 'Flack H D (1983), Acta Cryst. A39, 876-881'
_refine_ls_abs_structure_Flack 0.45(12)
_refine_ls_extinction_method none
_refine_ls_goodness_of_fit_ref 1.231
_refine_ls_hydrogen_treatment mixed
_refine_ls_matrix_type full
_refine_ls_number_parameters 325
_refine_ls_number_reflns 4935
_refine_ls_number_restraints 0
_refine_ls_restrained_S_all 1.231
_refine_ls_R_factor_all 0.0691
_refine_ls_R_factor_gt 0.0501
_refine_ls_shift/su_max 0.026
_refine_ls_shift/su_mean 0.004
_refine_ls_structure_factor_coef Fsqd
_refine_ls_weighting_details 'calc w=1/[\s^2^(Fo^2^)+(0.1000P)^2^+0.0000P] where P=(Fo^2^+2Fc^2^)/3'
_refine_ls_weighting_scheme calc
_refine_ls_wR_factor_gt 0.1431
_refine_ls_wR_factor_ref 0.1685
_reflns_number_gt 4184
_reflns_number_total 4935
_reflns_threshold_expression >2sigma(I)
_cod_data_source_file ic010966r_3.cif
_cod_data_source_block cgr69
_cod_depositor_comments
;
The following automatic conversions were performed:

'_symmetry_cell_setting' value 'Orthorhombic' changed to
'orthorhombic' according to the built-in table from CIF Core
dictionary named 'cif_core.dic' version 2.4.1 from 2010-06-29.

Automatic conversion script
Id: cif_fix_values 1646 2011-03-28 12:23:43Z adriana 
;
_cod_original_cell_volume 2846.56(9)
_cod_database_code 4317708

loop_
_symmetry_equiv_pos_as_xyz
'x, y, z'
'-x+1/2, -y, z+1/2'
'-x, y+1/2, -z+1/2'
'x+1/2, -y+1/2, -z'

loop_
_atom_site_label
_atom_site_type_symbol
_atom_site_fract_x
_atom_site_fract_y
_atom_site_fract_z
_atom_site_U_iso_or_equiv
_atom_site_adp_type
_atom_site_occupancy
_atom_site_symmetry_multiplicity
_atom_site_calc_flag
_atom_site_refinement_flags
_atom_site_disorder_assembly
_atom_site_disorder_group
S1 S 0.25660(12) 0.35251(8) 0.13737(4) 0.0317(3) Uani 1 1 d . . .
S2 S 0.01333(13) 0.69209(8) 0.02337(6) 0.0454(4) Uani 1 1 d . . .
S3 S 0.26241(12) 0.36476(8) -0.12563(4) 0.0336(3) Uani 1 1 d . . .
N1 N 0.3458(4) 0.3434(3) 0.24810(16) 0.0386(9) Uani 1 1 d . . .
N2 N 0.1727(6) 0.2349(5) 0.2270(2) 0.082(2) Uani 1 1 d . . .
H2A H 0.1062 0.1997 0.2084 0.099 Uiso 1 1 calc R . .
N3 N -0.1222(4) 0.8695(3) 0.00540(19) 0.0412(10) Uani 1 1 d . . .
N4 N -0.0225(5) 0.8059(4) -0.0716(2) 0.0611(13) Uani 1 1 d . . .
H4A H 0.0260 0.7668 -0.0952 0.073 Uiso 1 1 calc R . .
N5 N 0.3415(4) 0.3906(3) -0.23620(17) 0.0337(9) Uani 1 1 d . . .
N6 N 0.1725(6) 0.2749(4) -0.22436(19) 0.0635(14) Uani 1 1 d . . .
H6A H 0.1086 0.2342 -0.2083 0.076 Uiso 1 1 calc R . .
C1 C 0.0395(4) 0.3580(3) 0.05713(17) 0.0243(8) Uani 1 1 d . . .
C2 C -0.0348(4) 0.4492(3) 0.05995(17) 0.0240(8) Uani 1 1 d . . .
C3 C -0.0679(4) 0.4997(3) 0.00916(18) 0.0265(9) Uani 1 1 d . . .
C4 C -0.0290(4) 0.4598(3) -0.04467(17) 0.0243(9) Uani 1 1 d . . .
C5 C 0.0421(4) 0.3672(3) -0.04651(16) 0.0232(8) Uani 1 1 d . . .
C6 C 0.0815(4) 0.3175(3) 0.00391(18) 0.0224(8) Uani 1 1 d . . .
C7 C 0.0783(4) 0.3047(3) 0.11235(17) 0.0262(9) Uani 1 1 d . . .
H7A H 0.0852 0.2324 0.1055 0.031 Uiso 1 1 calc R . .
H7B H 0.0009 0.3166 0.1415 0.031 Uiso 1 1 calc R . .
C8 C 0.2554(5) 0.3052(3) 0.20691(17) 0.0342(9) Uani 1 1 d . . .
C9 C 0.3164(7) 0.2914(6) 0.2969(2) 0.0673(19) Uani 1 1 d . . .
H9A H 0.3623 0.2996 0.3332 0.081 Uiso 1 1 calc R . .
C10 C 0.2115(8) 0.2274(7) 0.2835(3) 0.100(3) Uani 1 1 d . . .
H10A H 0.1684 0.1819 0.3097 0.119 Uiso 1 1 calc R . .
C11 C 0.4547(5) 0.4211(4) 0.2407(2) 0.0451(12) Uani 1 1 d . . .
H11A H 0.5047 0.4336 0.2772 0.068 Uiso 1 1 calc R . .
H11B H 0.4053 0.4818 0.2278 0.068 Uiso 1 1 calc R . .
H11C H 0.5277 0.4005 0.2120 0.068 Uiso 1 1 calc R . .
C12 C -0.0777(4) 0.4926(3) 0.11796(17) 0.0294(9) Uani 1 1 d . . .
H12A H -0.0759 0.5658 0.1155 0.035 Uiso 1 1 calc R . .
H12B H -0.0037 0.4721 0.1469 0.035 Uiso 1 1 calc R . .
C13 C -0.2320(5) 0.4588(4) 0.1373(2) 0.0438(11) Uani 1 1 d . . .
H13A H -0.2547 0.4879 0.1748 0.066 Uiso 1 1 calc R . .
H13B H -0.2339 0.3864 0.1403 0.066 Uiso 1 1 calc R . .
H13C H -0.3060 0.4805 0.1093 0.066 Uiso 1 1 calc R . .
C14 C -0.1388(4) 0.6018(3) 0.0125(2) 0.0326(10) Uani 1 1 d . . .
H14A H -0.2096 0.6048 0.0449 0.039 Uiso 1 1 calc R . .
H14B H -0.1929 0.6167 -0.0233 0.039 Uiso 1 1 calc R . .
C15 C -0.0471(4) 0.7926(3) -0.0171(2) 0.0363(11) Uani 1 1 d . . .
C16 C -0.1515(6) 0.9343(4) -0.0374(3) 0.0640(19) Uani 1 1 d . . .
H16A H -0.2047 0.9948 -0.0348 0.077 Uiso 1 1 calc R . .
C17 C -0.0899(7) 0.8951(5) -0.0839(3) 0.071(2) Uani 1 1 d . . .
H17A H -0.0919 0.9247 -0.1208 0.086 Uiso 1 1 calc R . .
C18 C -0.1712(7) 0.8794(5) 0.0644(3) 0.0697(19) Uani 1 1 d . . .
H18A H -0.2221 0.9430 0.0693 0.105 Uiso 1 1 calc R . .
H18B H -0.0852 0.8768 0.0900 0.105 Uiso 1 1 calc R . .
H18C H -0.2392 0.8252 0.0738 0.105 Uiso 1 1 calc R . .
C19 C -0.0621(5) 0.5164(3) -0.09914(19) 0.0318(10) Uani 1 1 d . . .
H19A H 0.0114 0.4977 -0.1287 0.038 Uiso 1 1 calc R . .
H19B H -0.0509 0.5882 -0.0916 0.038 Uiso 1 1 calc R . .
C20 C -0.2189(5) 0.4969(4) -0.1226(2) 0.0468(12) Uani 1 1 d . . .
H20A H -0.2337 0.5352 -0.1578 0.070 Uiso 1 1 calc R . .
H20B H -0.2924 0.5168 -0.0940 0.070 Uiso 1 1 calc R . .
H20C H -0.2301 0.4261 -0.1310 0.070 Uiso 1 1 calc R . .
C21 C 0.0782(4) 0.3222(3) -0.10411(18) 0.0275(9) Uani 1 1 d . . .
H21A H 0.0037 0.3430 -0.1328 0.033 Uiso 1 1 calc R . .
H21B H 0.0767 0.2490 -0.1015 0.033 Uiso 1 1 calc R . .
C22 C 0.2554(5) 0.3402(3) -0.19897(16) 0.0312(9) Uani 1 1 d . . .
C23 C 0.3091(6) 0.3533(5) -0.2894(2) 0.0508(14) Uani 1 1 d . . .
H23A H 0.3515 0.3733 -0.3248 0.061 Uiso 1 1 calc R . .
C24 C 0.2060(7) 0.2830(5) -0.2817(2) 0.070(2) Uani 1 1 d . . .
H24A H 0.1626 0.2446 -0.3113 0.083 Uiso 1 1 calc R . .
C25 C 0.4475(5) 0.4677(4) -0.2228(2) 0.0407(11) Uani 1 1 d . . .
H25A H 0.4480 0.4794 -0.1814 0.061 Uiso 1 1 calc R . .
H25B H 0.4198 0.5288 -0.2427 0.061 Uiso 1 1 calc R . .
H25C H 0.5464 0.4469 -0.2352 0.061 Uiso 1 1 calc R . .
C26 C 0.1639(4) 0.2195(3) 0.00086(18) 0.0250(8) Uani 1 1 d . . .
H26A H 0.2288 0.2133 0.0348 0.030 Uiso 1 1 calc R . .
H26B H 0.2277 0.2192 -0.0336 0.030 Uiso 1 1 calc R . .
C27 C 0.0597(4) 0.1308(3) -0.0014(2) 0.0327(9) Uani 1 1 d . . .
H27A H 0.1178 0.0696 -0.0032 0.049 Uiso 1 1 calc R . .
H27B H -0.0033 0.1357 -0.0355 0.049 Uiso 1 1 calc R . .
H27C H -0.0026 0.1300 0.0329 0.049 Uiso 1 1 calc R . .

loop_
_atom_site_aniso_label
_atom_site_aniso_U_11
_atom_site_aniso_U_22
_atom_site_aniso_U_33
_atom_site_aniso_U_23
_atom_site_aniso_U_13
_atom_site_aniso_U_12
S1 0.0288(5) 0.0408(6) 0.0255(5) 0.0080(4) -0.0041(4) -0.0077(5)
S2 0.0439(6) 0.0236(5) 0.0686(9) 0.0042(6) -0.0171(6) 0.0022(5)
S3 0.0305(5) 0.0454(6) 0.0250(5) -0.0043(5) 0.0031(4) -0.0087(5)
N1 0.0392(19) 0.054(3) 0.023(2) 0.0023(18) -0.0022(16) 0.0004(18)
N2 0.088(4) 0.106(5) 0.053(3) 0.042(3) -0.034(3) -0.062(3)
N3 0.0327(17) 0.0259(19) 0.065(3) 0.001(2) -0.0058(19) 0.0027(15)
N4 0.067(3) 0.068(3) 0.048(3) -0.003(3) 0.005(2) -0.013(3)
N5 0.0298(17) 0.036(2) 0.035(2) 0.0011(17) 0.0034(16) -0.0059(16)
N6 0.084(3) 0.070(3) 0.037(3) -0.010(2) 0.014(2) -0.048(3)
C1 0.0263(19) 0.020(2) 0.026(2) -0.0017(17) -0.0032(16) 0.0005(16)
C2 0.027(2) 0.023(2) 0.022(2) 0.0005(16) 0.0005(16) -0.0022(16)
C3 0.0239(17) 0.021(2) 0.034(2) -0.0017(18) -0.0018(17) -0.0016(15)
C4 0.0217(18) 0.0223(19) 0.029(2) 0.0027(17) -0.0032(16) -0.0015(15)
C5 0.0239(18) 0.023(2) 0.022(2) -0.0008(16) -0.0003(15) -0.0066(16)
C6 0.0199(15) 0.0180(19) 0.029(2) -0.0023(16) -0.0012(16) -0.0055(14)
C7 0.0252(18) 0.028(2) 0.025(2) 0.0014(18) -0.0047(16) -0.0039(17)
C8 0.032(2) 0.043(2) 0.028(2) 0.0089(19) -0.0070(19) -0.009(2)
C9 0.063(3) 0.109(5) 0.030(3) 0.022(3) -0.012(2) -0.025(4)
C10 0.103(5) 0.139(7) 0.057(4) 0.063(5) -0.027(4) -0.068(5)
C11 0.043(3) 0.050(3) 0.042(3) -0.013(2) -0.011(2) -0.002(2)
C12 0.034(2) 0.028(2) 0.026(2) -0.0042(18) -0.0001(17) 0.0038(18)
C13 0.043(3) 0.051(3) 0.038(3) -0.008(2) 0.010(2) 0.001(2)
C14 0.035(2) 0.027(2) 0.035(3) 0.0043(19) -0.0014(19) 0.0028(17)
C15 0.033(2) 0.025(2) 0.052(3) 0.000(2) 0.000(2) 0.0006(17)
C16 0.050(3) 0.032(3) 0.111(6) 0.027(3) -0.029(4) -0.010(2)
C17 0.066(4) 0.066(4) 0.083(5) 0.052(4) -0.028(4) -0.032(3)
C18 0.060(3) 0.075(5) 0.074(4) -0.037(4) 0.002(3) 0.019(3)
C19 0.035(2) 0.029(2) 0.030(2) 0.0071(19) -0.0039(18) -0.0005(19)
C20 0.046(3) 0.057(3) 0.037(3) 0.016(2) -0.015(2) -0.003(2)
C21 0.0265(19) 0.025(2) 0.031(2) -0.0032(17) 0.0026(17) -0.0033(17)
C22 0.037(2) 0.033(2) 0.023(2) -0.0028(16) 0.0046(19) -0.010(2)
C23 0.056(3) 0.074(4) 0.022(2) -0.003(3) 0.005(2) -0.021(3)
C24 0.093(5) 0.081(4) 0.034(3) -0.020(3) 0.011(3) -0.042(4)
C25 0.034(2) 0.050(3) 0.038(3) -0.002(2) 0.003(2) -0.013(2)
C26 0.0278(16) 0.025(2) 0.022(2) 0.0004(17) -0.0007(17) 0.0017(15)
C27 0.037(2) 0.020(2) 0.042(3) -0.0004(19) 0.002(2) 0.0017(16)

loop_
_atom_type_symbol
_atom_type_description
_atom_type_scat_dispersion_real
_atom_type_scat_dispersion_imag
_atom_type_scat_source
C C 0.0033 0.0016 'International Tables Vol C Tables 4.2.6.8 and 6.1.1.4'
H H 0.0000 0.0000 'International Tables Vol C Tables 4.2.6.8 and 6.1.1.4'
N N 0.0061 0.0033 'International Tables Vol C Tables 4.2.6.8 and 6.1.1.4'
S S 0.1246 0.1234 'International Tables Vol C Tables 4.2.6.8 and 6.1.1.4'

loop_
_geom_angle_atom_site_label_1
_geom_angle_atom_site_label_2
_geom_angle_atom_site_label_3
_geom_angle
_geom_angle_site_symmetry_1
_geom_angle_site_symmetry_3
_geom_angle_publ_flag
C8 S1 C7 99.3(2) . . ?
C15 S2 C14 101.9(2) . . ?
C22 S3 C21 100.18(19) . . ?
C9 N1 C8 106.2(4) . . ?
C9 N1 C11 127.2(4) . . ?
C8 N1 C11 126.6(4) . . ?
C8 N2 C10 104.8(5) . . ?
C16 N3 C15 107.9(5) . . ?
C16 N3 C18 125.5(5) . . ?
C15 N3 C18 126.5(4) . . ?
C15 N4 C17 104.4(6) . . ?
C22 N5 C23 106.0(4) . . ?
C22 N5 C25 127.1(4) . . ?
C23 N5 C25 126.9(4) . . ?
C22 N6 C24 105.2(4) . . ?
C2 C1 C6 120.7(4) . . ?
C2 C1 C7 119.1(3) . . ?
C6 C1 C7 120.2(3) . . ?
C1 C2 C3 119.3(4) . . ?
C1 C2 C12 120.0(4) . . ?
C3 C2 C12 120.7(3) . . ?
C2 C3 C4 121.0(3) . . ?
C2 C3 C14 119.1(4) . . ?
C4 C3 C14 119.8(4) . . ?
C5 C4 C3 118.7(3) . . ?
C5 C4 C19 120.9(4) . . ?
C3 C4 C19 120.4(4) . . ?
C6 C5 C4 121.0(3) . . ?
C6 C5 C21 120.1(4) . . ?
C4 C5 C21 118.8(3) . . ?
C5 C6 C1 119.2(3) . . ?
C5 C6 C26 120.1(3) . . ?
C1 C6 C26 120.7(4) . . ?
C1 C7 S1 107.9(3) . . ?
N2 C8 N1 111.5(4) . . ?
N2 C8 S1 127.5(4) . . ?
N1 C8 S1 121.0(3) . . ?
C10 C9 N1 106.1(5) . . ?
C9 C10 N2 111.4(5) . . ?
C2 C12 C13 112.2(3) . . ?
C3 C14 S2 106.9(3) . . ?
N4 C15 N3 111.1(5) . . ?
N4 C15 S2 125.7(4) . . ?
N3 C15 S2 123.2(4) . . ?
C17 C16 N3 105.3(5) . . ?
C16 C17 N4 111.2(5) . . ?
C4 C19 C20 113.2(4) . . ?
C5 C21 S3 108.3(3) . . ?
N6 C22 N5 112.3(4) . . ?
N6 C22 S3 126.7(3) . . ?
N5 C22 S3 121.0(3) . . ?
C24 C23 N5 106.6(4) . . ?
C23 C24 N6 109.9(5) . . ?
C6 C26 C27 112.6(3) . . ?

loop_
_geom_bond_atom_site_label_1
_geom_bond_atom_site_label_2
_geom_bond_distance
_geom_bond_site_symmetry_2
_geom_bond_publ_flag
S1 C8 1.745(4) . ?
S1 C7 1.830(4) . ?
S2 C15 1.741(5) . ?
S2 C14 1.854(4) . ?
S3 C22 1.746(4) . ?
S3 C21 1.830(4) . ?
N1 C9 1.365(7) . ?
N1 C8 1.363(5) . ?
N1 C11 1.448(6) . ?
N2 C8 1.296(6) . ?
N2 C10 1.369(8) . ?
N3 C16 1.355(7) . ?
N3 C15 1.347(6) . ?
N3 C18 1.454(8) . ?
N4 C15 1.304(7) . ?
N4 C17 1.380(8) . ?
N5 C22 1.350(5) . ?
N5 C23 1.372(6) . ?
N5 C25 1.448(6) . ?
N6 C22 1.300(6) . ?
N6 C24 1.377(7) . ?
C1 C2 1.404(6) . ?
C1 C6 1.410(6) . ?
C1 C7 1.518(6) . ?
C2 C3 1.400(6) . ?
C2 C12 1.526(5) . ?
C3 C4 1.412(6) . ?
C3 C14 1.522(5) . ?
C4 C5 1.407(6) . ?
C4 C19 1.514(6) . ?
C5 C6 1.400(5) . ?
C5 C21 1.511(6) . ?
C6 C26 1.519(5) . ?
C9 C10 1.320(9) . ?
C12 C13 1.535(6) . ?
C16 C17 1.329(10) . ?
C19 C20 1.541(6) . ?
C23 C24 1.341(7) . ?
C26 C27 1.524(5) . ?
